data_4107285
loop_
_publ_author_name
'Seung-Doo Jeong'
'Jonathan L. Sessler'
'Vincent Lynch'
'Chang-Hee Lee'

_publ_section_title
;
 Dithiabenzisapphyrin: A Core-Modified Sapphyrin Bearing Exocyclic Double
 Bonds at themeso-Positions
;
_journal_name_full 'Journal of the American Chemical Society'
_journal_page_first 390
_journal_page_last 391
_journal_paper_doi 10.1021/ja075800p
_journal_volume 130
_journal_year 2008
_chemical_formula_moiety 'C54 H44 N2 O8 S2, C4 H10 O2'
_chemical_formula_sum 'C58 H54 N2 O10 S2'
_chemical_formula_weight 1003.15
_chemical_name_systematic
; 
 ? 
;
_space_group_IT_number 2
_symmetry_cell_setting triclinic
_symmetry_space_group_name_Hall '-P 1'
_symmetry_space_group_name_H-M 'P -1'
_atom_sites_solution_hydrogens geom
_atom_sites_solution_primary direct
_atom_sites_solution_secondary difmap
_audit_creation_method SHELXL-97
_cell_angle_alpha 96.957(2)
_cell_angle_beta 93.558(2)
_cell_angle_gamma 119.028(2)
_cell_formula_units_Z 2
_cell_length_a 12.3625(4)
_cell_length_b 12.3557(4)
_cell_length_c 19.3979(9)
_cell_measurement_reflns_used 6913
_cell_measurement_temperature 153(2)
_cell_measurement_theta_max 25
_cell_measurement_theta_min 1
_cell_volume 2546.66(18)
_computing_cell_refinement 'Collect software, Nonius B.V. 1998'
_computing_data_collection 'Collect software, Nonius B.V. 1998'
_computing_data_reduction
;
DENZO and Scalepack (Otwinoski and Minor, 1997)
;
_computing_molecular_graphics 'XP SHELXTL/PC, Siemens Analytical'
_computing_structure_refinement 'XL SHELXTL/PC, Siemens Analytical'
_computing_structure_solution
;

SIR97 - Altomare A., Burla M.C., Camalli M., Cascarano G.L., Giacovazzo C., 
Guagliardi A., Moliterni A.G.G., Polidori G.,Spagna R.
;
_diffrn_ambient_temperature 153(2)
_diffrn_measured_fraction_theta_full 0.994
_diffrn_measured_fraction_theta_max 0.994
_diffrn_measurement_device_type 'Nonius Kappa CCD'
_diffrn_measurement_method \w-scans
_diffrn_radiation_monochromator graphite
_diffrn_radiation_source 'fine-focus sealed tube'
_diffrn_radiation_type MoK\a
_diffrn_radiation_wavelength 0.71073
_diffrn_reflns_av_R_equivalents 0.0670
_diffrn_reflns_av_sigmaI/netI 0.1821
_diffrn_reflns_limit_h_max 14
_diffrn_reflns_limit_h_min -14
_diffrn_reflns_limit_k_max 14
_diffrn_reflns_limit_k_min -14
_diffrn_reflns_limit_l_max 23
_diffrn_reflns_limit_l_min -19
_diffrn_reflns_number 14744
_diffrn_reflns_theta_full 25.00
_diffrn_reflns_theta_max 25.00
_diffrn_reflns_theta_min 1.91
_exptl_absorpt_coefficient_mu 0.167
_exptl_absorpt_correction_type none
_exptl_crystal_density_diffrn 1.308
_exptl_crystal_F_000 1056
_refine_diff_density_max 0.300
_refine_diff_density_min -0.337
_refine_diff_density_rms 0.064
_refine_ls_extinction_method none
_refine_ls_goodness_of_fit_ref 1.015
_refine_ls_hydrogen_treatment constr
_refine_ls_matrix_type full
_refine_ls_number_parameters 709
_refine_ls_number_reflns 8916
_refine_ls_number_restraints 226
_refine_ls_restrained_S_all 1.014
_refine_ls_R_factor_all 0.1517
_refine_ls_R_factor_gt 0.0637
_refine_ls_shift/su_max 0.037
_refine_ls_shift/su_mean 0.000
_refine_ls_structure_factor_coef Fsqd
_refine_ls_weighting_details 'calc w=1/[\s^2^(Fo^2^)+(0.0120P)^2^+3.1971P] where P=(Fo^2^+2Fc^2^)/3'
_refine_ls_weighting_scheme calc
_refine_ls_wR_factor_gt 0.1083
_refine_ls_wR_factor_ref 0.1346
_reflns_number_gt 4862
_reflns_number_total 8916
_reflns_threshold_expression >2sigma(I)
_cod_data_source_file ja075800p-file001.cif
_cod_data_source_block jsds2
_cod_original_cell_volume 2546.66(17)
_cod_database_code 4107285

loop_
_symmetry_equiv_pos_as_xyz
'x, y, z'
'-x, -y, -z'

loop_
_atom_site_label
_atom_site_type_symbol
_atom_site_fract_x
_atom_site_fract_y
_atom_site_fract_z
_atom_site_U_iso_or_equiv
_atom_site_adp_type
_atom_site_occupancy
_atom_site_symmetry_multiplicity
_atom_site_calc_flag
_atom_site_refinement_flags
_atom_site_disorder_assembly
_atom_site_disorder_group
S1 S 0.71959(10) 0.29589(9) 0.36697(5) 0.0263(3) Uani 1 1 d . . .
S2 S 0.65471(9) 0.49638(8) 0.42482(5) 0.0245(3) Uani 1 1 d . . .
O1 O 0.2587(3) 0.3654(2) 0.09626(15) 0.0350(7) Uani 1 1 d . . .
O2 O 0.0959(3) 0.2109(2) 0.13590(15) 0.0365(7) Uani 1 1 d . . .
O3 O 0.1083(3) 0.3410(2) 0.30753(15) 0.0323(7) Uani 1 1 d . . .
O4 O 0.0785(2) 0.4212(2) 0.21450(14) 0.0301(7) Uani 1 1 d . . .
O5 O 0.2323(3) 0.0791(3) 0.03911(16) 0.0410(8) Uani 1 1 d . . .
O6 O 0.4214(3) 0.2138(2) 0.01416(14) 0.0310(7) Uani 1 1 d . . .
O7 O 0.3531(3) -0.1047(2) -0.00074(15) 0.0342(7) Uani 1 1 d . . .
O8 O 0.3260(3) -0.1348(2) 0.11057(14) 0.0328(7) Uani 1 1 d . . .
N1 N 0.4932(3) 0.5481(3) 0.36463(16) 0.0225(8) Uani 1 1 d . . .
N2 N 0.6222(3) 0.1317(3) 0.24431(17) 0.0248(8) Uani 1 1 d . . .
C1 C 0.7754(4) 0.1935(3) 0.3775(2) 0.0246(10) Uani 1 1 d . . .
C2 C 0.8423(4) 0.2258(3) 0.4436(2) 0.0311(11) Uani 1 1 d . . .
H2 H 0.8799 0.1805 0.4596 0.037 Uiso 1 1 calc R . .
C3 C 0.8499(4) 0.3311(3) 0.4851(2) 0.0312(11) Uani 1 1 d . . .
H3 H 0.8925 0.3643 0.5316 0.037 Uiso 1 1 calc R . .
C4 C 0.7880(3) 0.3812(3) 0.4501(2) 0.0230(9) Uani 1 1 d . . .
C5 C 0.7666(3) 0.4826(3) 0.47461(19) 0.0207(9) Uani 1 1 d . . .
C6 C 0.8182(4) 0.5732(3) 0.5342(2) 0.0264(10) Uani 1 1 d . . .
H6 H 0.8824 0.5817 0.5678 0.032 Uiso 1 1 calc R . .
C7 C 0.7652(3) 0.6521(3) 0.5398(2) 0.0256(10) Uani 1 1 d . . .
H7 H 0.7905 0.7193 0.5778 0.031 Uiso 1 1 calc R . .
C8 C 0.6732(3) 0.6224(3) 0.48490(19) 0.0209(9) Uani 1 1 d . . .
C9 C 0.5983(3) 0.6820(3) 0.4760(2) 0.0223(9) Uani 1 1 d . . .
C10 C 0.5088(4) 0.6416(3) 0.4187(2) 0.0230(9) Uani 1 1 d . . .
C11 C 0.4188(3) 0.6817(3) 0.4019(2) 0.0232(9) Uani 1 1 d . . .
H11 H 0.4091 0.7446 0.4295 0.028 Uiso 1 1 calc R . .
C12 C 0.3512(4) 0.6117(3) 0.3391(2) 0.0240(9) Uani 1 1 d . . .
H12 H 0.2851 0.6157 0.3142 0.029 Uiso 1 1 calc R . .
C13 C 0.4009(3) 0.5294(3) 0.3180(2) 0.0219(9) Uani 1 1 d . . .
C14 C 0.3624(4) 0.4382(3) 0.2516(2) 0.0215(9) Uani 1 1 d . . .
C15 C 0.4608(4) 0.4152(3) 0.2239(2) 0.0221(9) Uani 1 1 d . . .
C16 C 0.4331(4) 0.2928(3) 0.19521(19) 0.0213(9) Uani 1 1 d . . .
H16 H 0.3496 0.2254 0.1902 0.026 Uiso 1 1 calc R . .
C17 C 0.5261(3) 0.2690(3) 0.17412(19) 0.0207(9) Uani 1 1 d . . .
C18 C 0.6480(4) 0.3684(3) 0.1823(2) 0.0294(10) Uani 1 1 d . . .
H18 H 0.7131 0.3534 0.1694 0.035 Uiso 1 1 calc R . .
C19 C 0.6752(4) 0.4896(3) 0.2093(2) 0.0301(10) Uani 1 1 d . . .
H19 H 0.7586 0.5571 0.2137 0.036 Uiso 1 1 calc R . .
C20 C 0.5830(4) 0.5126(3) 0.2296(2) 0.0270(10) Uani 1 1 d . . .
H20 H 0.6030 0.5960 0.2478 0.032 Uiso 1 1 calc R . .
C21 C 0.4962(4) 0.1382(3) 0.1445(2) 0.0233(9) Uani 1 1 d . . .
C22 C 0.5702(4) 0.0892(3) 0.1779(2) 0.0230(9) Uani 1 1 d . . .
C23 C 0.5994(4) -0.0045(3) 0.1455(2) 0.0299(10) Uani 1 1 d . . .
H23 H 0.5740 -0.0472 0.0983 0.036 Uiso 1 1 calc R . .
C24 C 0.6699(4) -0.0185(3) 0.1960(2) 0.0290(10) Uani 1 1 d . . .
H24 H 0.7029 -0.0739 0.1912 0.035 Uiso 1 1 calc R . .
C25 C 0.6853(4) 0.0671(3) 0.2588(2) 0.0237(9) Uani 1 1 d . . .
C26 C 0.7554(3) 0.0928(3) 0.3223(2) 0.0223(9) Uani 1 1 d . . .
C27 C 0.6191(4) 0.7881(3) 0.5310(2) 0.0243(10) Uani 1 1 d . . .
C28 C 0.6169(3) 0.7779(3) 0.6017(2) 0.0254(10) Uani 1 1 d . . .
H28 H 0.6063 0.7029 0.6161 0.031 Uiso 1 1 calc R . .
C29 C 0.6300(4) 0.8760(3) 0.6514(2) 0.0262(10) Uani 1 1 d . . .
H29 H 0.6273 0.8671 0.6993 0.031 Uiso 1 1 calc R . .
C30 C 0.6469(4) 0.9876(3) 0.6315(2) 0.0307(11) Uani 1 1 d . . .
C31 C 0.6520(4) 0.9984(3) 0.5617(2) 0.0293(10) Uani 1 1 d . . .
H31 H 0.6656 1.0746 0.5477 0.035 Uiso 1 1 calc R . .
C32 C 0.6376(4) 0.9006(3) 0.5113(2) 0.0293(10) Uani 1 1 d . . .
H32 H 0.6402 0.9100 0.4635 0.035 Uiso 1 1 calc R . .
C33 C 0.6607(5) 1.0935(4) 0.6866(2) 0.0446(13) Uani 1 1 d . . .
H33A H 0.7340 1.1724 0.6814 0.067 Uiso 1 1 calc R . .
H33B H 0.6711 1.0748 0.7334 0.067 Uiso 1 1 calc R . .
H33C H 0.5858 1.1016 0.6806 0.067 Uiso 1 1 calc R . .
C34 C 0.2443(3) 0.3815(3) 0.2188(2) 0.0221(9) Uani 1 1 d . . .
C35 C 0.2049(4) 0.3192(3) 0.1437(2) 0.0244(10) Uani 1 1 d . . .
C36 C 0.0265(4) 0.1580(4) 0.0645(2) 0.0435(12) Uani 1 1 d . . .
H36A H -0.0251 0.0654 0.0592 0.052 Uiso 1 1 calc R . .
H36B H 0.0855 0.1779 0.0296 0.052 Uiso 1 1 calc R . .
C37 C -0.0555(5) 0.2140(5) 0.0528(3) 0.0637(16) Uani 1 1 d . . .
H37A H -0.1166 0.1900 0.0859 0.095 Uiso 1 1 calc R . .
H37B H -0.0994 0.1829 0.0047 0.095 Uiso 1 1 calc R . .
H37C H -0.0041 0.3058 0.0601 0.095 Uiso 1 1 calc R . .
C38 C 0.1384(4) 0.3785(3) 0.2535(2) 0.0233(10) Uani 1 1 d . . .
C39 C -0.0338(4) 0.4136(4) 0.2378(2) 0.0382(12) Uani 1 1 d . . .
H39A H -0.0809 0.3339 0.2557 0.046 Uiso 1 1 calc R . .
H39B H -0.0874 0.4127 0.1975 0.046 Uiso 1 1 calc R . .
C40 C -0.0043(4) 0.5222(4) 0.2946(2) 0.0442(12) Uani 1 1 d . . .
H40A H 0.0458 0.5212 0.3354 0.066 Uiso 1 1 calc R . .
H40B H -0.0823 0.5149 0.3081 0.066 Uiso 1 1 calc R . .
H40C H 0.0427 0.6013 0.2771 0.066 Uiso 1 1 calc R . .
C41 C 0.4086(4) 0.0713(3) 0.0886(2) 0.0227(9) Uani 1 1 d . . .
C42 C 0.3438(4) 0.1227(3) 0.0464(2) 0.0259(10) Uani 1 1 d . . .
C43 C 0.3627(4) 0.2634(4) -0.0306(2) 0.0418(12) Uani 1 1 d . . .
H43A H 0.3288 0.3084 -0.0016 0.050 Uiso 1 1 calc R . .
H43B H 0.2929 0.1938 -0.0641 0.050 Uiso 1 1 calc R . .
C44 C 0.4587(5) 0.3509(5) -0.0693(3) 0.0637(16) Uani 1 1 d . . .
H44A H 0.5296 0.4166 -0.0359 0.096 Uiso 1 1 calc R . .
H44B H 0.4225 0.3895 -0.0973 0.096 Uiso 1 1 calc R . .
H44C H 0.4872 0.3043 -0.1005 0.096 Uiso 1 1 calc R . .
C45 C 0.3620(4) -0.0640(4) 0.0602(2) 0.0267(10) Uani 1 1 d . . .
C46 C 0.2853(4) -0.2678(3) 0.0881(2) 0.0402(12) Uani 1 1 d . . .
H46A H 0.3442 -0.2770 0.0588 0.048 Uiso 1 1 calc R . .
H46B H 0.2012 -0.3114 0.0602 0.048 Uiso 1 1 calc R . .
C47 C 0.2827(5) -0.3223(4) 0.1530(3) 0.0599(16) Uani 1 1 d . . .
H47A H 0.3649 -0.2744 0.1818 0.090 Uiso 1 1 calc R . .
H47B H 0.2616 -0.4102 0.1402 0.090 Uiso 1 1 calc R . .
H47C H 0.2197 -0.3181 0.1798 0.090 Uiso 1 1 calc R . .
C48 C 0.8141(4) 0.0160(3) 0.3371(2) 0.0228(9) Uani 1 1 d . . .
C49 C 0.9415(4) 0.0713(3) 0.3570(2) 0.0289(10) Uani 1 1 d . . .
H49 H 0.9930 0.1593 0.3592 0.035 Uiso 1 1 calc R . .
C50 C 0.9951(4) 0.0004(3) 0.3737(2) 0.0326(11) Uani 1 1 d . . .
H50 H 1.0830 0.0402 0.3866 0.039 Uiso 1 1 calc R . .
C51 C 0.9223(4) -0.1276(3) 0.3719(2) 0.0267(10) Uani 1 1 d . . .
C52 C 0.7944(4) -0.1841(3) 0.3513(2) 0.0248(10) Uani 1 1 d . . .
H52 H 0.7432 -0.2721 0.3492 0.030 Uiso 1 1 calc R . .
C53 C 0.7406(4) -0.1135(3) 0.3338(2) 0.0242(9) Uani 1 1 d . . .
H53 H 0.6531 -0.1536 0.3196 0.029 Uiso 1 1 calc R . .
C54 C 0.9806(4) -0.2042(4) 0.3924(3) 0.0455(13) Uani 1 1 d . . .
H54A H 0.9806 -0.2570 0.3504 0.068 Uiso 1 1 calc R . .
H54B H 0.9322 -0.2577 0.4251 0.068 Uiso 1 1 calc R . .
H54C H 1.0667 -0.1476 0.4151 0.068 Uiso 1 1 calc R . .
O1A O 0.9768(8) 0.6473(8) 0.1623(5) 0.097(3) Uani 0.61 1 d PDU A 1
O2A O 0.8949(7) 0.7502(7) 0.1197(4) 0.081(2) Uani 0.61 1 d PDU A 1
C1A C 0.8515(12) 0.5589(11) 0.0499(7) 0.087(4) Uani 0.61 1 d PDU A 1
H1AA H 0.8717 0.4929 0.0493 0.130 Uiso 0.61 1 d PR A 1
H1AB H 0.7634 0.5247 0.0505 0.130 Uiso 0.61 1 d PR A 1
H1AC H 0.8745 0.5965 0.0088 0.130 Uiso 0.61 1 d PR A 1
C2A C 0.9164(14) 0.6544(11) 0.1136(7) 0.077(3) Uani 0.61 1 d PDU A 1
C3A C 0.9546(9) 0.8494(11) 0.1808(6) 0.101(3) Uani 0.61 1 d PDU A 1
H3AA H 0.9514 0.8126 0.2220 0.121 Uiso 0.61 1 d PR A 1
H3AB H 0.9090 0.8938 0.1856 0.121 Uiso 0.61 1 d PR A 1
C4A C 1.0869(8) 0.9402(8) 0.1782(6) 0.080(3) Uani 0.61 1 d PDU A 1
H4AA H 1.1236 1.0046 0.2191 0.120 Uiso 0.61 1 d PR A 1
H4AB H 1.1326 0.8958 0.1740 0.120 Uiso 0.61 1 d PR A 1
H4AC H 1.0899 0.9778 0.1373 0.120 Uiso 0.61 1 d PR A 1
O1B O 0.9844(14) 0.6051(13) 0.1258(8) 0.098(4) Uani 0.39 1 d PDU B 2
O2B O 0.9353(13) 0.7464(11) 0.1032(7) 0.089(3) Uani 0.39 1 d PDU B 2
C1B C 0.7983(15) 0.5347(15) 0.0474(10) 0.060(4) Uani 0.39 1 d PDU B 2
H1BA H 0.7898 0.4527 0.0438 0.090 Uiso 0.39 1 d PR B 2
H1BB H 0.7291 0.5343 0.0674 0.090 Uiso 0.39 1 d PR B 2
H1BC H 0.7995 0.5567 0.0015 0.090 Uiso 0.39 1 d PR B 2
C2B C 0.911(2) 0.6275(15) 0.0955(13) 0.078(3) Uani 0.39 1 d PDU B 2
C3B C 1.0276(15) 0.8364(15) 0.1607(10) 0.101(4) Uani 0.39 1 d PDU B 2
H3BA H 1.1068 0.8819 0.1444 0.121 Uiso 0.39 1 d PR B 2
H3BB H 1.0376 0.7962 0.1980 0.121 Uiso 0.39 1 d PR B 2
C4B C 0.9926(19) 0.9309(16) 0.1884(10) 0.103(5) Uani 0.39 1 d PDU B 2
H4BA H 1.0515 0.9941 0.2263 0.155 Uiso 0.39 1 d PR B 2
H4BB H 0.9831 0.9704 0.1506 0.155 Uiso 0.39 1 d PR B 2
H4BC H 0.9134 0.8843 0.2045 0.155 Uiso 0.39 1 d PR B 2

loop_
_atom_site_aniso_label
_atom_site_aniso_U_11
_atom_site_aniso_U_22
_atom_site_aniso_U_33
_atom_site_aniso_U_23
_atom_site_aniso_U_13
_atom_site_aniso_U_12
S1 0.0333(6) 0.0276(5) 0.0238(6) 0.0014(4) -0.0038(5) 0.0211(5)
S2 0.0263(6) 0.0227(5) 0.0255(6) 0.0003(4) -0.0027(5) 0.0145(5)
O1 0.0386(19) 0.0395(17) 0.0246(18) 0.0036(14) 0.0018(15) 0.0182(15)
O2 0.0291(17) 0.0295(16) 0.0390(19) -0.0035(13) -0.0039(14) 0.0084(14)
O3 0.0320(18) 0.0331(16) 0.0292(19) 0.0102(14) 0.0049(15) 0.0131(14)
O4 0.0277(17) 0.0416(16) 0.0319(18) 0.0146(13) 0.0067(14) 0.0236(14)
O5 0.0277(19) 0.0405(17) 0.058(2) 0.0139(15) -0.0027(16) 0.0196(15)
O6 0.0372(18) 0.0390(16) 0.0276(17) 0.0127(13) 0.0026(14) 0.0258(15)
O7 0.0430(19) 0.0337(16) 0.0272(19) 0.0001(13) -0.0039(15) 0.0221(14)
O8 0.0449(19) 0.0233(15) 0.0354(19) 0.0056(13) 0.0106(15) 0.0201(14)
N1 0.0236(19) 0.0217(17) 0.022(2) 0.0007(14) -0.0033(16) 0.0125(15)
N2 0.025(2) 0.0246(17) 0.027(2) 0.0014(15) -0.0045(16) 0.0157(15)
C1 0.026(2) 0.023(2) 0.028(3) 0.0070(18) 0.001(2) 0.0140(18)
C2 0.039(3) 0.033(2) 0.030(3) 0.0065(19) -0.003(2) 0.025(2)
C3 0.036(3) 0.030(2) 0.028(3) -0.0007(19) -0.008(2) 0.020(2)
C4 0.021(2) 0.021(2) 0.025(2) 0.0024(17) -0.0007(19) 0.0096(18)
C5 0.019(2) 0.023(2) 0.021(2) 0.0053(17) -0.0005(18) 0.0109(17)
C6 0.023(2) 0.030(2) 0.025(3) 0.0047(18) -0.0032(19) 0.0133(19)
C7 0.024(2) 0.022(2) 0.026(2) -0.0028(17) -0.003(2) 0.0089(18)
C8 0.020(2) 0.0172(19) 0.020(2) -0.0014(16) 0.0012(18) 0.0063(17)
C9 0.022(2) 0.018(2) 0.026(2) 0.0044(17) 0.007(2) 0.0088(18)
C10 0.024(2) 0.021(2) 0.024(2) 0.0010(17) 0.0030(19) 0.0114(18)
C11 0.024(2) 0.020(2) 0.027(2) 0.0036(17) 0.003(2) 0.0117(18)
C12 0.024(2) 0.024(2) 0.026(2) 0.0051(17) -0.0009(19) 0.0138(18)
C13 0.021(2) 0.020(2) 0.024(2) 0.0041(17) -0.0024(19) 0.0098(17)
C14 0.025(2) 0.0190(19) 0.022(2) 0.0045(16) 0.0001(19) 0.0120(18)
C15 0.025(2) 0.026(2) 0.018(2) 0.0045(17) -0.0012(18) 0.0156(19)
C16 0.021(2) 0.020(2) 0.022(2) 0.0043(16) -0.0025(18) 0.0100(17)
C17 0.023(2) 0.025(2) 0.018(2) 0.0042(16) -0.0011(18) 0.0155(19)
C18 0.024(2) 0.037(2) 0.031(3) 0.0044(19) 0.002(2) 0.019(2)
C19 0.019(2) 0.027(2) 0.036(3) 0.0039(19) -0.001(2) 0.0069(19)
C20 0.030(3) 0.022(2) 0.028(3) 0.0024(17) 0.002(2) 0.013(2)
C21 0.029(2) 0.027(2) 0.021(2) 0.0072(17) 0.006(2) 0.0183(19)
C22 0.024(2) 0.027(2) 0.024(3) 0.0057(18) 0.006(2) 0.0162(19)
C23 0.039(3) 0.037(2) 0.023(3) 0.0001(18) 0.003(2) 0.028(2)
C24 0.037(3) 0.033(2) 0.028(3) 0.0060(19) 0.001(2) 0.026(2)
C25 0.027(2) 0.025(2) 0.025(3) 0.0041(17) 0.001(2) 0.0172(19)
C26 0.020(2) 0.018(2) 0.027(3) 0.0059(17) 0.0021(19) 0.0084(17)
C27 0.026(2) 0.021(2) 0.025(3) -0.0011(17) 0.0000(19) 0.0129(18)
C28 0.023(2) 0.019(2) 0.034(3) 0.0041(18) 0.003(2) 0.0105(18)
C29 0.033(3) 0.031(2) 0.019(2) 0.0047(18) 0.004(2) 0.019(2)
C30 0.036(3) 0.025(2) 0.031(3) 0.0007(18) 0.004(2) 0.016(2)
C31 0.038(3) 0.022(2) 0.032(3) 0.0068(19) 0.007(2) 0.017(2)
C32 0.036(3) 0.022(2) 0.028(3) 0.0056(18) 0.001(2) 0.0134(19)
C33 0.066(3) 0.032(2) 0.036(3) -0.002(2) 0.006(3) 0.027(2)
C34 0.022(2) 0.020(2) 0.026(2) 0.0041(17) 0.001(2) 0.0129(18)
C35 0.022(2) 0.027(2) 0.029(3) 0.0006(19) -0.004(2) 0.018(2)
C36 0.034(3) 0.043(3) 0.035(3) -0.015(2) -0.017(2) 0.012(2)
C37 0.043(3) 0.077(4) 0.066(4) -0.013(3) -0.020(3) 0.034(3)
C38 0.024(2) 0.0163(19) 0.026(3) -0.0009(18) -0.005(2) 0.0086(18)
C39 0.024(3) 0.047(3) 0.050(3) 0.013(2) 0.010(2) 0.021(2)
C40 0.043(3) 0.045(3) 0.056(3) 0.012(2) 0.016(3) 0.029(2)
C41 0.025(2) 0.028(2) 0.023(2) 0.0063(17) 0.004(2) 0.0188(19)
C42 0.032(3) 0.023(2) 0.023(2) -0.0023(18) -0.004(2) 0.016(2)
C43 0.062(3) 0.058(3) 0.032(3) 0.019(2) 0.010(3) 0.047(3)
C44 0.073(4) 0.084(4) 0.066(4) 0.046(3) 0.028(3) 0.054(3)
C45 0.024(2) 0.032(2) 0.031(3) 0.004(2) -0.001(2) 0.021(2)
C46 0.054(3) 0.023(2) 0.046(3) 0.003(2) 0.009(3) 0.021(2)
C47 0.091(4) 0.038(3) 0.063(4) 0.025(2) 0.032(3) 0.036(3)
C48 0.024(2) 0.023(2) 0.024(2) 0.0006(17) -0.0014(19) 0.0142(19)
C49 0.024(2) 0.019(2) 0.042(3) 0.0110(18) 0.000(2) 0.0078(19)
C50 0.018(2) 0.027(2) 0.052(3) 0.007(2) -0.004(2) 0.0112(19)
C51 0.031(3) 0.024(2) 0.030(3) 0.0050(17) -0.002(2) 0.018(2)
C52 0.026(2) 0.019(2) 0.026(2) 0.0057(17) -0.001(2) 0.0083(18)
C53 0.019(2) 0.025(2) 0.027(2) 0.0002(17) -0.0032(19) 0.0111(18)
C54 0.045(3) 0.031(2) 0.064(4) 0.007(2) -0.008(3) 0.023(2)
O1A 0.083(5) 0.112(5) 0.096(6) 0.054(4) -0.009(4) 0.044(4)
O2A 0.075(4) 0.099(3) 0.070(4) 0.004(3) 0.008(3) 0.048(3)
C1A 0.088(7) 0.087(6) 0.072(6) 0.031(5) 0.008(6) 0.030(5)
C2A 0.076(4) 0.092(5) 0.067(5) 0.032(4) 0.009(4) 0.041(4)
C3A 0.087(5) 0.104(5) 0.090(5) -0.001(5) 0.015(5) 0.034(4)
C4A 0.077(6) 0.075(5) 0.100(6) 0.024(5) 0.021(5) 0.044(5)
O1B 0.095(6) 0.108(7) 0.097(7) 0.028(6) -0.008(6) 0.056(5)
O2B 0.089(5) 0.099(4) 0.083(5) -0.004(4) 0.004(4) 0.055(4)
C1B 0.057(8) 0.077(7) 0.053(7) 0.014(6) 0.007(6) 0.039(6)
C2B 0.078(5) 0.090(5) 0.073(5) 0.025(4) 0.004(5) 0.046(4)
C3B 0.085(5) 0.107(5) 0.096(5) -0.008(5) 0.012(5) 0.042(4)
C4B 0.107(8) 0.092(7) 0.096(8) 0.008(7) 0.018(7) 0.040(6)

loop_
_atom_type_symbol
_atom_type_description
_atom_type_scat_dispersion_real
_atom_type_scat_dispersion_imag
_atom_type_scat_source
C C 0.0033 0.0016 'International Tables Vol C Tables 4.2.6.8 and 6.1.1.4'
H H 0.0000 0.0000 'International Tables Vol C Tables 4.2.6.8 and 6.1.1.4'
N N 0.0061 0.0033 'International Tables Vol C Tables 4.2.6.8 and 6.1.1.4'
O O 0.0106 0.0060 'International Tables Vol C Tables 4.2.6.8 and 6.1.1.4'
S S 0.1246 0.1234 'International Tables Vol C Tables 4.2.6.8 and 6.1.1.4'

loop_
_geom_angle_atom_site_label_1
_geom_angle_atom_site_label_2
_geom_angle_atom_site_label_3
_geom_angle
C4 S1 C1 92.18(18)
C5 S2 C8 92.33(18)
C35 O2 C36 116.9(3)
C38 O4 C39 116.7(3)
C42 O6 C43 115.4(3)
C45 O8 C46 115.1(3)
C13 N1 C10 106.9(3)
C22 N2 C25 106.5(3)
C2 C1 C26 127.0(3)
C2 C1 S1 110.0(3)
C26 C1 S1 122.9(3)
C1 C2 C3 114.3(3)
C1 C2 H2 122.8
C3 C2 H2 122.8
C4 C3 C2 112.0(4)
C4 C3 H3 124.0
C2 C3 H3 124.0
C3 C4 C5 130.0(3)
C3 C4 S1 111.4(3)
C5 C4 S1 118.4(3)
C6 C5 C4 131.1(3)
C6 C5 S2 111.4(3)
C4 C5 S2 117.6(3)
C5 C6 C7 112.5(4)
C5 C6 H6 123.8
C7 C6 H6 123.8
C8 C7 C6 113.8(3)
C8 C7 H7 123.1
C6 C7 H7 123.1
C7 C8 C9 127.6(3)
C7 C8 S2 110.0(3)
C9 C8 S2 122.4(3)
C10 C9 C8 121.2(3)
C10 C9 C27 120.1(3)
C8 C9 C27 118.6(3)
C9 C10 N1 121.0(3)
C9 C10 C11 130.2(3)
N1 C10 C11 108.8(3)
C12 C11 C10 106.7(3)
C12 C11 H11 126.6
C10 C11 H11 126.6
C11 C12 C13 106.0(3)
C11 C12 H12 127.0
C13 C12 H12 127.0
N1 C13 C12 111.6(3)
N1 C13 C14 121.1(3)
C12 C13 C14 127.2(3)
C34 C14 C13 120.4(3)
C34 C14 C15 122.9(3)
C13 C14 C15 116.7(3)
C20 C15 C16 118.6(3)
C20 C15 C14 120.7(3)
C16 C15 C14 120.6(3)
C17 C16 C15 121.0(3)
C17 C16 H16 119.5
C15 C16 H16 119.5
C18 C17 C16 118.7(3)
C18 C17 C21 120.5(3)
C16 C17 C21 120.7(3)
C19 C18 C17 120.4(4)
C19 C18 H18 119.8
C17 C18 H18 119.8
C20 C19 C18 120.6(4)
C20 C19 H19 119.7
C18 C19 H19 119.7
C19 C20 C15 120.6(3)
C19 C20 H20 119.7
C15 C20 H20 119.7
C41 C21 C22 122.1(3)
C41 C21 C17 120.8(3)
C22 C21 C17 117.1(3)
N2 C22 C23 111.3(3)
N2 C22 C21 121.2(3)
C23 C22 C21 127.4(3)
C24 C23 C22 106.3(3)
C24 C23 H23 126.8
C22 C23 H23 126.8
C23 C24 C25 106.8(3)
C23 C24 H24 126.6
C25 C24 H24 126.6
C26 C25 N2 122.1(3)
C26 C25 C24 128.8(3)
N2 C25 C24 109.0(3)
C25 C26 C1 122.4(3)
C25 C26 C48 120.3(3)
C1 C26 C48 117.3(3)
C28 C27 C32 118.5(3)
C28 C27 C9 122.0(3)
C32 C27 C9 119.4(4)
C29 C28 C27 120.8(3)
C29 C28 H28 119.6
C27 C28 H28 119.6
C28 C29 C30 120.7(4)
C28 C29 H29 119.7
C30 C29 H29 119.7
C31 C30 C29 118.3(3)
C31 C30 C33 121.9(3)
C29 C30 C33 119.8(4)
C30 C31 C32 121.7(4)
C30 C31 H31 119.2
C32 C31 H31 119.2
C31 C32 C27 120.0(4)
C31 C32 H32 120.0
C27 C32 H32 120.0
C30 C33 H33A 109.5
C30 C33 H33B 109.5
H33A C33 H33B 109.5
C30 C33 H33C 109.5
H33A C33 H33C 109.5
H33B C33 H33C 109.5
C14 C34 C35 124.3(4)
C14 C34 C38 123.2(4)
C35 C34 C38 112.4(3)
O1 C35 O2 124.8(4)
O1 C35 C34 124.1(4)
O2 C35 C34 110.8(4)
O2 C36 C37 108.4(3)
O2 C36 H36A 110.0
C37 C36 H36A 110.0
O2 C36 H36B 110.0
C37 C36 H36B 110.0
H36A C36 H36B 108.4
C36 C37 H37A 109.5
C36 C37 H37B 109.5
H37A C37 H37B 109.5
C36 C37 H37C 109.5
H37A C37 H37C 109.5
H37B C37 H37C 109.5
O3 C38 O4 124.3(4)
O3 C38 C34 125.7(4)
O4 C38 C34 110.0(3)
O4 C39 C40 111.8(3)
O4 C39 H39A 109.3
C40 C39 H39A 109.3
O4 C39 H39B 109.3
C40 C39 H39B 109.3
H39A C39 H39B 107.9
C39 C40 H40A 109.5
C39 C40 H40B 109.5
H40A C40 H40B 109.5
C39 C40 H40C 109.5
H40A C40 H40C 109.5
H40B C40 H40C 109.5
C21 C41 C45 124.8(3)
C21 C41 C42 124.3(3)
C45 C41 C42 110.9(3)
O5 C42 O6 124.3(4)
O5 C42 C41 122.7(4)
O6 C42 C41 112.8(4)
O6 C43 C44 108.3(4)
O6 C43 H43A 110.0
C44 C43 H43A 110.0
O6 C43 H43B 110.0
C44 C43 H43B 110.0
H43A C43 H43B 108.4
C43 C44 H44A 109.5
C43 C44 H44B 109.5
H44A C44 H44B 109.5
C43 C44 H44C 109.5
H44A C44 H44C 109.5
H44B C44 H44C 109.5
O7 C45 O8 124.4(3)
O7 C45 C41 124.0(4)
O8 C45 C41 111.5(3)
O8 C46 C47 106.9(3)
O8 C46 H46A 110.3
C47 C46 H46A 110.3
O8 C46 H46B 110.3
C47 C46 H46B 110.3
H46A C46 H46B 108.6
C46 C47 H47A 109.5
C46 C47 H47B 109.5
H47A C47 H47B 109.5
C46 C47 H47C 109.5
H47A C47 H47C 109.5
H47B C47 H47C 109.5
C49 C48 C53 118.4(3)
C49 C48 C26 121.1(3)
C53 C48 C26 120.5(3)
C48 C49 C50 121.0(3)
C48 C49 H49 119.5
C50 C49 H49 119.5
C51 C50 C49 120.8(4)
C51 C50 H50 119.6
C49 C50 H50 119.6
C50 C51 C52 118.5(3)
C50 C51 C54 120.8(4)
C52 C51 C54 120.8(3)
C53 C52 C51 120.8(3)
C53 C52 H52 119.6
C51 C52 H52 119.6
C52 C53 C48 120.5(4)
C52 C53 H53 119.8
C48 C53 H53 119.8
C51 C54 H54A 109.5
C51 C54 H54B 109.5
H54A C54 H54B 109.5
C51 C54 H54C 109.5
H54A C54 H54C 109.5
H54B C54 H54C 109.5
C2A O2A C3A 119.7(8)
C2A C1A H1AA 110.5
C2A C1A H1AB 107.5
H1AA C1A H1AB 109.5
C2A C1A H1AC 110.4
H1AA C1A H1AC 109.5
H1AB C1A H1AC 109.5
O1A C2A O2A 118.2(11)
O1A C2A C1A 126.0(11)
O2A C2A C1A 115.5(9)
O2A C3A C4A 114.0(9)
O2A C3A H3AA 109.2
C4A C3A H3AA 107.6
O2A C3A H3AB 108.8
C4A C3A H3AB 109.0
H3AA C3A H3AB 108.1
C3A C4A H4AA 112.0
C3A C4A H4AB 108.9
H4AA C4A H4AB 109.5
C3A C4A H4AC 107.5
H4AA C4A H4AC 109.5
H4AB C4A H4AC 109.5
C2B O2B C3B 118.4(11)
C2B C1B H1BA 110.4
C2B C1B H1BB 106.2
H1BA C1B H1BB 109.5
C2B C1B H1BC 111.7
H1BA C1B H1BC 109.5
H1BB C1B H1BC 109.5
O1B C2B O2B 118.6(13)
O1B C2B C1B 125.3(13)
O2B C2B C1B 116.1(11)
O2B C3B C4B 110.6(12)
O2B C3B H3BA 109.9
C4B C3B H3BA 106.6
O2B C3B H3BB 111.7
C4B C3B H3BB 109.4
H3BA C3B H3BB 108.6
C3B C4B H3AB 109.3
C3B C4B H4BA 114.1
C3B C4B H4BB 108.5
H4BA C4B H4BB 109.5
C3B C4B H4BC 105.7
H4BA C4B H4BC 109.5
H4BB C4B H4BC 109.5

loop_
_geom_bond_atom_site_label_1
_geom_bond_atom_site_label_2
_geom_bond_distance
S1 C4 1.727(4)
S1 C1 1.734(4)
S2 C5 1.725(4)
S2 C8 1.737(3)
O1 C35 1.204(5)
O2 C35 1.344(4)
O2 C36 1.474(5)
O3 C38 1.205(4)
O4 C38 1.343(4)
O4 C39 1.449(5)
O5 C42 1.202(5)
O6 C42 1.333(5)
O6 C43 1.463(5)
O7 C45 1.203(5)
O8 C45 1.343(5)
O8 C46 1.463(4)
N1 C13 1.319(4)
N1 C10 1.391(4)
N2 C22 1.325(5)
N2 C25 1.398(4)
C1 C2 1.384(5)
C1 C26 1.450(5)
C2 C3 1.402(5)
C2 H2 0.9500
C3 C4 1.388(5)
C3 H3 0.9500
C4 C5 1.435(5)
C5 C6 1.378(5)
C6 C7 1.411(5)
C6 H6 0.9500
C7 C8 1.383(5)
C7 H7 0.9500
C8 C9 1.450(5)
C9 C10 1.374(5)
C9 C27 1.492(5)
C10 C11 1.455(5)
C11 C12 1.358(5)
C11 H11 0.9500
C12 C13 1.454(5)
C12 H12 0.9500
C13 C14 1.485(5)
C14 C34 1.346(5)
C14 C15 1.494(5)
C15 C20 1.387(5)
C15 C16 1.409(5)
C16 C17 1.391(5)
C16 H16 0.9500
C17 C18 1.390(5)
C17 C21 1.499(5)
C18 C19 1.388(5)
C18 H18 0.9500
C19 C20 1.371(5)
C19 H19 0.9500
C20 H20 0.9500
C21 C41 1.342(5)
C21 C22 1.478(5)
C22 C23 1.456(5)
C23 C24 1.354(5)
C23 H23 0.9500
C24 C25 1.450(5)
C24 H24 0.9500
C25 C26 1.368(5)
C26 C48 1.490(5)
C27 C28 1.393(5)
C27 C32 1.400(5)
C28 C29 1.390(5)
C28 H28 0.9500
C29 C30 1.397(5)
C29 H29 0.9500
C30 C31 1.380(6)
C30 C33 1.518(5)
C31 C32 1.389(5)
C31 H31 0.9500
C32 H32 0.9500
C33 H33A 0.9800
C33 H33B 0.9800
C33 H33C 0.9800
C34 C35 1.492(5)
C34 C38 1.496(5)
C36 C37 1.500(6)
C36 H36A 0.9900
C36 H36B 0.9900
C37 H37A 0.9800
C37 H37B 0.9800
C37 H37C 0.9800
C39 C40 1.505(6)
C39 H39A 0.9900
C39 H39B 0.9900
C40 H40A 0.9800
C40 H40B 0.9800
C40 H40C 0.9800
C41 C45 1.495(5)
C41 C42 1.501(5)
C43 C44 1.485(6)
C43 H43A 0.9900
C43 H43B 0.9900
C44 H44A 0.9800
C44 H44B 0.9800
C44 H44C 0.9800
C46 C47 1.494(6)
C46 H46A 0.9900
C46 H46B 0.9900
C47 H47A 0.9800
C47 H47B 0.9800
C47 H47C 0.9800
C48 C49 1.383(5)
C48 C53 1.395(5)
C49 C50 1.385(5)
C49 H49 0.9500
C50 C51 1.384(5)
C50 H50 0.9500
C51 C52 1.389(5)
C51 C54 1.513(5)
C52 C53 1.387(5)
C52 H52 0.9500
C53 H53 0.9500
C54 H54A 0.9800
C54 H54B 0.9800
C54 H54C 0.9800
O1A C2A 1.205(9)
O2A C2A 1.326(10)
O2A C3A 1.455(10)
C1A C2A 1.473(11)
C1A H1AA 0.9601
C1A H1AB 0.9599
C1A H1AC 0.9599
C3A C4A 1.476(10)
C3A H3AA 0.9601
C3A H3AB 0.9600
C4A H4AA 0.9599
C4A H4AB 0.9600
C4A H4AC 0.9601
O1B C2B 1.206(10)
O2B C2B 1.336(11)
O2B C3B 1.446(11)
C1B C2B 1.470(12)
C1B H1BA 0.9599
C1B H1BB 0.9600
C1B H1BC 0.9599
C3B C4B 1.486(11)
C3B H3BA 0.9599
C3B H3BB 0.9601
C4B H4BA 0.9599
C4B H4BB 0.9601
C4B H4BC 0.9600

loop_
_geom_torsion_atom_site_label_1
_geom_torsion_atom_site_label_2
_geom_torsion_atom_site_label_3
_geom_torsion_atom_site_label_4
_geom_torsion
C4 S1 C1 C2 0.8(3)
C4 S1 C1 C26 -177.4(3)
C26 C1 C2 C3 177.6(4)
S1 C1 C2 C3 -0.5(5)
C1 C2 C3 C4 -0.2(5)
C2 C3 C4 C5 175.7(4)
C2 C3 C4 S1 0.8(5)
C1 S1 C4 C3 -0.9(3)
C1 S1 C4 C5 -176.5(3)
C3 C4 C5 C6 13.1(7)
S1 C4 C5 C6 -172.3(4)
C3 C4 C5 S2 -164.6(4)
S1 C4 C5 S2 9.9(4)
C8 S2 C5 C6 -1.4(3)
C8 S2 C5 C4 176.8(3)
C4 C5 C6 C7 -176.8(4)
S2 C5 C6 C7 1.0(4)
C5 C6 C7 C8 0.1(5)
C6 C7 C8 C9 177.9(4)
C6 C7 C8 S2 -1.1(4)
C5 S2 C8 C7 1.4(3)
C5 S2 C8 C9 -177.7(3)
C7 C8 C9 C10 -179.4(4)
S2 C8 C9 C10 -0.5(5)
C7 C8 C9 C27 0.0(6)
S2 C8 C9 C27 178.9(3)
C8 C9 C10 N1 -4.7(6)
C27 C9 C10 N1 175.9(3)
C8 C9 C10 C11 175.4(4)
C27 C9 C10 C11 -4.0(6)
C13 N1 C10 C9 179.6(4)
C13 N1 C10 C11 -0.6(4)
C9 C10 C11 C12 -179.7(4)
N1 C10 C11 C12 0.4(4)
C10 C11 C12 C13 -0.1(4)
C10 N1 C13 C12 0.5(4)
C10 N1 C13 C14 177.7(3)
C11 C12 C13 N1 -0.3(4)
C11 C12 C13 C14 -177.2(4)
N1 C13 C14 C34 152.9(4)
C12 C13 C14 C34 -30.4(6)
N1 C13 C14 C15 -27.9(5)
C12 C13 C14 C15 148.8(4)
C34 C14 C15 C20 142.1(4)
C13 C14 C15 C20 -37.2(5)
C34 C14 C15 C16 -41.8(5)
C13 C14 C15 C16 138.9(3)
C20 C15 C16 C17 1.1(5)
C14 C15 C16 C17 -175.1(4)
C15 C16 C17 C18 0.5(6)
C15 C16 C17 C21 179.3(3)
C16 C17 C18 C19 -1.8(6)
C21 C17 C18 C19 179.5(4)
C17 C18 C19 C20 1.4(6)
C18 C19 C20 C15 0.3(6)
C16 C15 C20 C19 -1.5(6)
C14 C15 C20 C19 174.7(4)
C18 C17 C21 C41 -125.2(4)
C16 C17 C21 C41 56.1(5)
C18 C17 C21 C22 52.7(5)
C16 C17 C21 C22 -126.1(4)
C25 N2 C22 C23 -1.0(4)
C25 N2 C22 C21 -179.5(3)
C41 C21 C22 N2 -156.0(4)
C17 C21 C22 N2 26.2(5)
C41 C21 C22 C23 25.8(6)
C17 C21 C22 C23 -152.1(4)
N2 C22 C23 C24 1.1(5)
C21 C22 C23 C24 179.5(4)
C22 C23 C24 C25 -0.7(4)
C22 N2 C25 C26 176.5(4)
C22 N2 C25 C24 0.5(4)
C23 C24 C25 C26 -175.5(4)
C23 C24 C25 N2 0.2(4)
N2 C25 C26 C1 -3.8(6)
C24 C25 C26 C1 171.4(4)
N2 C25 C26 C48 175.9(4)
C24 C25 C26 C48 -8.9(6)
C2 C1 C26 C25 178.7(4)
S1 C1 C26 C25 -3.4(5)
C2 C1 C26 C48 -1.0(6)
S1 C1 C26 C48 176.9(3)
C10 C9 C27 C28 126.7(4)
C8 C9 C27 C28 -52.7(5)
C10 C9 C27 C32 -51.2(5)
C8 C9 C27 C32 129.5(4)
C32 C27 C28 C29 1.4(6)
C9 C27 C28 C29 -176.5(3)
C27 C28 C29 C30 -0.6(6)
C28 C29 C30 C31 -0.8(6)
C28 C29 C30 C33 179.8(4)
C29 C30 C31 C32 1.6(6)
C33 C30 C31 C32 -179.1(4)
C30 C31 C32 C27 -0.9(6)
C28 C27 C32 C31 -0.6(6)
C9 C27 C32 C31 177.3(4)
C13 C14 C34 C35 161.4(3)
C15 C14 C34 C35 -17.8(6)
C13 C14 C34 C38 -16.2(6)
C15 C14 C34 C38 164.6(3)
C36 O2 C35 O1 -12.0(5)
C36 O2 C35 C34 162.3(3)
C14 C34 C35 O1 -46.8(6)
C38 C34 C35 O1 131.0(4)
C14 C34 C35 O2 138.8(4)
C38 C34 C35 O2 -43.4(4)
C35 O2 C36 C37 -87.6(5)
C39 O4 C38 O3 -3.9(5)
C39 O4 C38 C34 174.6(3)
C14 C34 C38 O3 -54.5(5)
C35 C34 C38 O3 127.6(4)
C14 C34 C38 O4 127.0(4)
C35 C34 C38 O4 -50.9(4)
C38 O4 C39 C40 82.4(4)
C22 C21 C41 C45 9.5(6)
C17 C21 C41 C45 -172.8(4)
C22 C21 C41 C42 -170.9(4)
C17 C21 C41 C42 6.8(6)
C43 O6 C42 O5 2.1(5)
C43 O6 C42 C41 177.1(3)
C21 C41 C42 O5 -120.9(5)
C45 C41 C42 O5 58.7(5)
C21 C41 C42 O6 63.9(5)
C45 C41 C42 O6 -116.4(4)
C42 O6 C43 C44 -172.6(4)
C46 O8 C45 O7 6.1(6)
C46 O8 C45 C41 -176.8(3)
C21 C41 C45 O7 -131.1(5)
C42 C41 C45 O7 49.3(5)
C21 C41 C45 O8 51.8(5)
C42 C41 C45 O8 -127.8(4)
C45 O8 C46 C47 165.1(4)
C25 C26 C48 C49 123.7(4)
C1 C26 C48 C49 -56.7(5)
C25 C26 C48 C53 -58.9(5)
C1 C26 C48 C53 120.8(4)
C53 C48 C49 C50 -0.4(6)
C26 C48 C49 C50 177.1(4)
C48 C49 C50 C51 -0.9(7)
C49 C50 C51 C52 1.5(6)
C49 C50 C51 C54 -178.0(4)
C50 C51 C52 C53 -0.8(6)
C54 C51 C52 C53 178.7(4)
C51 C52 C53 C48 -0.4(6)
C49 C48 C53 C52 1.0(6)
C26 C48 C53 C52 -176.5(4)
C3A O2A C2A O1A 6(2)
C3A O2A C2A C1A 180.0(11)
C2A O2A C3A C4A 78.0(16)
C3B O2B C2B O1B -16(3)
C3B O2B C2B C1B 166(2)
C2B O2B C3B C4B -146(2)
